data_1530482
loop_
_publ_author_name
'Nevskii, N.N.'
'Ilyukhin, V.V.'
'Glasser, L.D.'
'Belov, N.V.'

_publ_section_title
;
 The crystal structure of the simplest strontium aluminate with
 three-dimensional framework
;
_journal_name_full 'Doklady Akademii Nauk SSSR'
_journal_page_first 821
_journal_page_last 824
_journal_volume 241
_journal_year 1978
_chemical_formula_sum 'Al12 O25 Sr7'
_chemical_name_systematic 'Sr7 Al12 O25'
_space_group_IT_number 143
_symmetry_space_group_name_Hall 'P 3'
_symmetry_space_group_name_H-M 'P 3'
_cell_angle_alpha 90
_cell_angle_beta 90
_cell_angle_gamma 120
_cell_formula_units_Z 3
_cell_length_a 17.91
_cell_length_b 17.91
_cell_length_c 7.16
_cell_volume 1989.000
_citation_journal_id_ASTM DANKAS
_cod_data_source_file Nevskii_DANKAS_1978_494.cif
_cod_data_source_block Al12O25Sr7
_cod_original_cell_volume 1989
_cod_database_code 1530482

loop_
_symmetry_equiv_pos_as_xyz
x,y,z
-y,x-y,z
-x+y,-x,z

loop_
_atom_site_label
_atom_site_type_symbol
_atom_site_fract_x
_atom_site_fract_y
_atom_site_fract_z
_atom_site_occupancy
_atom_site_U_iso_or_equiv
O11 O-2 0.0478 0.3925 0.539 1 0.0
Al5 Al+3 0.4687 0.2138 0.3789 1 0.0
O8 O-2 0.289 0.2705 0.2929 1 0.0
Sr6 Sr+2 0.0781 0.5605 0.4853 1 0.0
Sr9 Sr+2 0.3333 0.6667 0.782 0.5 0.0
O1 O-2 0.2509 0.1015 0.9638 1 0.0
Sr2 Sr+2 0.1484 0.2558 0.1542 1 0.0
O10 O-2 0.2626 0.3916 0.9824 1 0.0
Sr1 Sr+2 0.5539 0.4789 0 1 0.0
O3 O-2 0.6552 0.0468 0.9619 1 0.0
O27 O-2 0.3333 0.6667 0.8915 0.5 0.0
O25 O-2 0 0 0.5621 0.5 0.0
O22 O-2 0.6386 0.4453 0.3173 1 0.0
O14 O-2 0.1503 0.2509 0.5351 1 0.0
Al11 Al+3 0.0751 0.3896 0.2939 1 0.0
Al9 Al+3 0.4062 0.0527 0.6279 1 0.0
O16 O-2 0.3173 0.3759 0.6328 1 0.0
O15 O-2 0.415 0.2314 0.2021 1 0.0
O19 O-2 0.0136 0.2861 0.207 1 0.0
O26 O-2 0 0 0.9418 0.5 0.0
O7 O-2 0.0722 0.2724 0.8525 1 0.0
O23 O-2 0.2177 0.5234 0.9736 1 0.0
Al7 Al+3 0.2792 0.0156 0.9628 1 0.0
Al2 Al+3 0.0527 0.6484 0.8632 1 0.0
O28 O-2 0.3333 0.6667 0.2821 0.5 0.0
O12 O-2 0.1826 0.416 0.2978 1 0.0
O6 O-2 0.2783 0.2031 0.6523 1 0.0
O30 O-2 0.6667 0.3333 0.6019 0.5 0.0
Sr5 Sr+2 0.2578 0.1093 0.3378 1 0.0
Al12 Al+3 0.4501 0.5888 0.0419 1 0.0
Al10 Al+3 0.2558 0.4707 0.1162 1 0.0
Sr7 Sr+2 0 0 0.4509 0.5 0.0
O5 O-2 0.3974 0.1328 0.5185 1 0.0
Al8 Al+3 0.5449 0.4082 0.4511 1 0.0
Al6 Al+3 0.3857 0.3134 0.1953 1 0.0
O17 O-2 0.3798 0.0566 0.873 1 0.0
O4 O-2 0.5986 0.0615 0.3134 1 0.0
Al1 Al+3 0.2636 0.2792 0.5292 1 0.0
O18 O-2 0.5166 0.3056 0.5361 1 0.0
Sr12 Sr+2 0.6667 0.3333 0.7219 0.5 0.0
O13 O-2 0.4355 0.5156 0.8691 1 0.0
Sr3 Sr+2 0.414 0.2246 0.8183 1 0.0
O2 O-2 0.0625 0.4687 0.1904 1 0.0
Sr11 Sr+2 0.6667 0.3333 0.1115 0.5 0.0
O24 O-2 0.1875 0.6406 0.2001 1 0.0
Al4 Al+3 0.1953 0.1171 0.7841 1 0.0
O29 O-2 0.6667 0.3333 0.2311 0.5 0.0
O21 O-2 0.1376 0.0253 0.6542 1 0.0
Sr4 Sr+2 0.1904 0.4111 0.666 1 0.0
Al3 Al+3 0.0781 0.1953 0.7138 1 0.0
Sr8 Sr+2 0 0 0.052 0.5 0.0
O9 O-2 0.5214 0.083 0.6289 1 0.0
Sr10 Sr+2 0.3333 0.6667 0.3911 0.5 0.0
O20 O-2 0.123 0.1455 0.8701 1 0.0
